data_7013400
loop_
_publ_author_name
'Burke, Nichola J.'
'Burrows, Andrew D.'
'Donovan, Adele S.'
'Harrington, Ross W.'
'Mahon, Mary F.'
'Price, Caroline E.'

_publ_section_title
;
 Zinc dicarboxylate polymers and dimers: thiourea substitution as a
 tool in supramolecular synthesis
;
_journal_issue 20
_journal_name_full 'Dalton Transactions'
_journal_page_first 3840
_journal_paper_doi 10.1039/b307420j
_journal_year 2003
_chemical_formula_sum 'C14 H20 N4 O4 S2 Zn'
_chemical_formula_weight 437.83
_chemical_name_systematic
;
?
;
_space_group_IT_number 33
_symmetry_cell_setting orthorhombic
_symmetry_space_group_name_Hall 'P 2c -2n'
_symmetry_space_group_name_H-M 'P n a 21'
_atom_sites_solution_hydrogens geom
_atom_sites_solution_primary direct
_atom_sites_solution_secondary difmap
_audit_creation_method SHELXL-97
_cell_angle_alpha 90.00
_cell_angle_beta 90.00
_cell_angle_gamma 90.00
_cell_formula_units_Z 4
_cell_length_a 15.9784(3)
_cell_length_b 15.1177(2)
_cell_length_c 7.45660(10)
_cell_measurement_reflns_used 25
_cell_measurement_temperature 150(2)
_cell_measurement_theta_max 18
_cell_measurement_theta_min 12
_cell_volume 1801.19(5)
_computing_data_reduction 'Denzo and Scalepack (otwinowski & Minor, 1997'
_computing_molecular_graphics 'ORTEX (P.McArdle, 1995)'
_computing_publication_material 'SHELXL-97/2 (Sheldrick,1997)'
_computing_structure_refinement 'SHELXL-97 (Sheldrick, 1997)'
_computing_structure_solution 'SHELXS-97 (Sheldrick, 1990)'
_diffrn_ambient_temperature 150(2)
_diffrn_measured_fraction_theta_full 0.996
_diffrn_measured_fraction_theta_max 0.996
_diffrn_measurement_device_type KappaCCD
_diffrn_measurement_method KappaCCD
_diffrn_radiation_monochromator graphite
_diffrn_radiation_source 'fine-focus sealed tube'
_diffrn_radiation_type MoK\a
_diffrn_radiation_wavelength 0.71070
_diffrn_reflns_av_R_equivalents 0.0333
_diffrn_reflns_av_sigmaI/netI 0.0285
_diffrn_reflns_limit_h_max 20
_diffrn_reflns_limit_h_min -16
_diffrn_reflns_limit_k_max 19
_diffrn_reflns_limit_k_min -19
_diffrn_reflns_limit_l_max 9
_diffrn_reflns_limit_l_min -9
_diffrn_reflns_number 20298
_diffrn_reflns_theta_full 27.48
_diffrn_reflns_theta_max 27.48
_diffrn_reflns_theta_min 3.74
_exptl_absorpt_coefficient_mu 1.622
_exptl_absorpt_correction_T_max 0.7373
_exptl_absorpt_correction_T_min 0.6872
_exptl_crystal_colour Colourless
_exptl_crystal_density_diffrn 1.615
_exptl_crystal_density_method 'not measured'
_exptl_crystal_description Block
_exptl_crystal_F_000 904
_exptl_crystal_size_max 0.25
_exptl_crystal_size_mid 0.20
_exptl_crystal_size_min 0.20
_refine_diff_density_max 0.305
_refine_diff_density_min -0.376
_refine_diff_density_rms 0.060
_refine_ls_abs_structure_details 'Flack H D (1983), Acta Cryst. A39, 876-881'
_refine_ls_abs_structure_Flack 0.062(6)
_refine_ls_extinction_coef 0.0049(5)
_refine_ls_extinction_expression Fc^*^=kFc[1+0.001xFc^2^\l^3^/sin(2\q)]^-1/4^
_refine_ls_extinction_method SHELXL
_refine_ls_goodness_of_fit_ref 0.839
_refine_ls_hydrogen_treatment mixed
_refine_ls_matrix_type full
_refine_ls_number_parameters 248
_refine_ls_number_reflns 4116
_refine_ls_number_restraints 5
_refine_ls_restrained_S_all 0.838
_refine_ls_R_factor_all 0.0225
_refine_ls_R_factor_gt 0.0212
_refine_ls_shift/su_max 0.001
_refine_ls_shift/su_mean 0.000
_refine_ls_structure_factor_coef Fsqd
_refine_ls_weighting_details 'calc w=1/[\s^2^(Fo^2^)+(0.0437P)^2^+0.6470P] where P=(Fo^2^+2Fc^2^)/3'
_refine_ls_weighting_scheme calc
_refine_ls_wR_factor_gt 0.0552
_refine_ls_wR_factor_ref 0.0561
_reflns_number_gt 3976
_reflns_number_total 4116
_reflns_threshold_expression >2sigma(I)
_cod_data_source_file b307420j.txt
_cod_data_source_block compound9_k01njb1
_cod_depositor_comments
;
The following automatic conversions were performed:
'_symmetry_cell_setting' value 'Orthorhombic' changed to 'orthorhombic'
according to '/home/saulius/struct/CIF-dictionaries/cif_core.dic'
dictionary named 'cif_core.dic' version 2.4.1 from 2010-06-29.

Automatic conversion script
Id: cif_fix_enum 1527 2010-12-29 10:47:43Z saulius 
;
_cod_original_sg_symbol_H-M Pna21
_cod_database_code 7013400

loop_
_symmetry_equiv_pos_as_xyz
'x, y, z'
'-x, -y, z+1/2'
'x+1/2, -y+1/2, z'
'-x+1/2, y+1/2, z+1/2'

loop_
_atom_site_label
_atom_site_type_symbol
_atom_site_fract_x
_atom_site_fract_y
_atom_site_fract_z
_atom_site_U_iso_or_equiv
_atom_site_adp_type
_atom_site_occupancy
_atom_site_symmetry_multiplicity
_atom_site_calc_flag
_atom_site_refinement_flags
_atom_site_disorder_assembly
_atom_site_disorder_group
Zn1 Zn 0.238106(11) 0.233186(10) 0.00358(3) 0.01315(7) Uani 1 1 d . . .
S1 S 0.14437(2) 0.11459(2) -0.00642(6) 0.01534(9) Uani 1 1 d . . .
S2 S 0.13502(3) 0.34347(3) -0.03838(6) 0.01668(10) Uani 1 1 d . . .
N1 N 0.27449(9) 0.00406(9) -0.0008(3) 0.0172(3) Uani 1 1 d D . .
H1 H 0.2999(15) 0.0474(13) 0.056(3) 0.026(6) Uiso 1 1 d D . .
N2 N 0.15494(10) -0.04968(10) -0.1313(2) 0.0181(3) Uani 1 1 d D . .
H2 H 0.1826(14) -0.0994(12) -0.150(3) 0.025(6) Uiso 1 1 d D . .
N3 N 0.15380(10) 0.51246(10) 0.0473(2) 0.0205(3) Uani 1 1 d D . .
H3 H 0.1839(13) 0.5619(12) 0.046(3) 0.023(6) Uiso 1 1 d D . .
N4 N 0.27090(10) 0.44487(11) -0.0649(2) 0.0184(3) Uani 1 1 d D . .
H4 H 0.2951(15) 0.3950(12) -0.103(3) 0.025(6) Uiso 1 1 d D . .
O4 O 0.32995(9) 0.26722(8) 0.83942(18) 0.0183(3) Uani 1 1 d . . .
O2 O 0.35200(9) 0.13537(9) 0.1975(2) 0.0259(3) Uani 1 1 d . . .
O3 O 0.28016(8) 0.18549(9) 0.61357(17) 0.0188(3) Uani 1 1 d . . .
O1 O 0.29659(9) 0.26915(8) 0.23322(17) 0.0169(3) Uani 1 1 d . . .
C1 C 0.19596(12) 0.01574(11) -0.0500(2) 0.0146(3) Uani 1 1 d . . .
C2 C 0.31928(11) -0.07971(11) -0.0186(2) 0.0193(4) Uani 1 1 d . . .
H2A H 0.2893 -0.1259 0.0474 0.029 Uiso 1 1 calc R . .
H2B H 0.3759 -0.0734 0.0305 0.029 Uiso 1 1 calc R . .
H2C H 0.3227 -0.0960 -0.1456 0.029 Uiso 1 1 calc R . .
C3 C 0.06757(12) -0.04484(12) -0.1881(3) 0.0248(4) Uani 1 1 d . . .
H3A H 0.0312 -0.0620 -0.0881 0.037 Uiso 1 1 calc R . .
H3B H 0.0585 -0.0851 -0.2893 0.037 Uiso 1 1 calc R . .
H3C H 0.0544 0.0158 -0.2249 0.037 Uiso 1 1 calc R . .
C4 C 0.19057(11) 0.44089(10) -0.0158(2) 0.0159(3) Uani 1 1 d . . .
C5 C 0.06606(14) 0.51774(14) 0.0978(3) 0.0323(5) Uani 1 1 d . . .
H5A H 0.0325 0.5336 -0.0075 0.048 Uiso 1 1 calc R . .
H5B H 0.0589 0.5629 0.1908 0.048 Uiso 1 1 calc R . .
H5C H 0.0476 0.4603 0.1441 0.048 Uiso 1 1 calc R . .
C6 C 0.32057(12) 0.52581(12) -0.0580(3) 0.0207(4) Uani 1 1 d . . .
H6A H 0.2948 0.5709 -0.1346 0.031 Uiso 1 1 calc R . .
H6B H 0.3774 0.5135 -0.1005 0.031 Uiso 1 1 calc R . .
H6C H 0.3229 0.5474 0.0658 0.031 Uiso 1 1 calc R . .
C7 C 0.35000(11) 0.20874(12) 0.2712(2) 0.0151(3) Uani 1 1 d . . .
C8 C 0.42093(13) 0.23312(10) 0.3948(3) 0.0130(4) Uani 1 1 d . . .
C9 C 0.49888(12) 0.23860(11) 0.3117(3) 0.0159(4) Uani 1 1 d . . .
H9 H 0.5039 0.2245 0.1880 0.019 Uiso 1 1 calc R . .
C10 C 0.56976(13) 0.26455(11) 0.4079(3) 0.0162(4) Uani 1 1 d . . .
H10 H 0.6227 0.2677 0.3502 0.019 Uiso 1 1 calc R . .
C11 C 0.56249(13) 0.28576(13) 0.5883(3) 0.0180(4) Uani 1 1 d . . .
H11 H 0.6102 0.3046 0.6539 0.022 Uiso 1 1 calc R . .
C12 C 0.48526(12) 0.27933(11) 0.6728(2) 0.0160(3) Uani 1 1 d . . .
H12 H 0.4808 0.2935 0.7965 0.019 Uiso 1 1 calc R . .
C13 C 0.41388(12) 0.25226(12) 0.5785(2) 0.0125(3) Uani 1 1 d . . .
C14 C 0.33449(12) 0.23370(10) 0.6804(2) 0.0134(3) Uani 1 1 d . . .

loop_
_atom_site_aniso_label
_atom_site_aniso_U_11
_atom_site_aniso_U_22
_atom_site_aniso_U_33
_atom_site_aniso_U_23
_atom_site_aniso_U_13
_atom_site_aniso_U_12
Zn1 0.01474(10) 0.01325(10) 0.01146(10) -0.00088(9) 0.00026(9) -0.00110(6)
S1 0.01523(18) 0.01221(17) 0.01860(19) -0.00017(16) -0.00041(18) -0.00013(12)
S2 0.01447(19) 0.01378(18) 0.0218(2) 0.00104(14) 0.00013(14) -0.00108(14)
N1 0.0191(7) 0.0136(6) 0.0187(6) -0.0039(7) -0.0032(7) 0.0006(5)
N2 0.0196(8) 0.0124(7) 0.0223(7) -0.0007(6) -0.0029(6) -0.0012(6)
N3 0.0203(8) 0.0136(7) 0.0274(9) 0.0006(6) 0.0046(6) -0.0006(6)
N4 0.0180(8) 0.0153(7) 0.0217(7) -0.0020(6) 0.0029(6) -0.0021(6)
O4 0.0192(7) 0.0204(7) 0.0152(6) -0.0043(5) 0.0054(5) -0.0025(5)
O2 0.0260(8) 0.0218(6) 0.0300(7) -0.0125(6) -0.0053(6) -0.0009(6)
O3 0.0172(6) 0.0203(6) 0.0190(6) -0.0042(5) 0.0025(5) -0.0045(5)
O1 0.0165(7) 0.0197(7) 0.0145(6) -0.0005(4) -0.0036(5) 0.0007(5)
C1 0.0180(8) 0.0146(8) 0.0112(7) 0.0019(5) 0.0018(6) -0.0021(6)
C2 0.0209(8) 0.0168(7) 0.0202(9) -0.0035(7) -0.0025(7) 0.0039(6)
C3 0.0190(9) 0.0207(9) 0.0348(10) 0.0008(8) -0.0069(8) -0.0048(7)
C4 0.0198(8) 0.0140(7) 0.0138(8) 0.0043(6) -0.0002(7) -0.0003(6)
C5 0.0252(11) 0.0234(10) 0.0482(13) 0.0035(9) 0.0099(9) 0.0065(8)
C6 0.0209(9) 0.0177(8) 0.0234(8) 0.0024(7) 0.0015(7) -0.0057(7)
C7 0.0152(8) 0.0181(8) 0.0121(7) -0.0004(6) 0.0007(6) -0.0027(7)
C8 0.0160(9) 0.0100(8) 0.0131(8) -0.0007(6) -0.0016(6) 0.0005(6)
C9 0.0182(9) 0.0163(8) 0.0132(9) -0.0011(6) 0.0024(7) 0.0003(6)
C10 0.0144(9) 0.0174(9) 0.0168(9) 0.0030(6) 0.0014(7) 0.0012(6)
C11 0.0134(9) 0.0179(8) 0.0225(9) 0.0019(7) -0.0039(7) -0.0015(7)
C12 0.0189(9) 0.0173(8) 0.0118(8) -0.0002(6) -0.0025(6) -0.0005(7)
C13 0.0130(9) 0.0108(7) 0.0138(8) -0.0013(6) 0.0011(6) 0.0010(6)
C14 0.0150(9) 0.0119(8) 0.0134(8) -0.0005(6) 0.0010(7) 0.0014(6)

loop_
_atom_type_symbol
_atom_type_description
_atom_type_scat_dispersion_real
_atom_type_scat_dispersion_imag
_atom_type_scat_source
C C 0.0033 0.0016 'International Tables Vol C Tables 4.2.6.8 and 6.1.1.4'
H H 0.0000 0.0000 'International Tables Vol C Tables 4.2.6.8 and 6.1.1.4'
S S 0.1246 0.1234 'International Tables Vol C Tables 4.2.6.8 and 6.1.1.4'
N N 0.0061 0.0033 'International Tables Vol C Tables 4.2.6.8 and 6.1.1.4'
O O 0.0106 0.0060 'International Tables Vol C Tables 4.2.6.8 and 6.1.1.4'
Zn Zn 0.2839 1.4301 'International Tables Vol C Tables 4.2.6.8 and 6.1.1.4'

loop_
_geom_angle_atom_site_label_1
_geom_angle_atom_site_label_2
_geom_angle_atom_site_label_3
_geom_angle
_geom_angle_site_symmetry_1
_geom_angle_site_symmetry_3
_geom_angle_publ_flag
O4 Zn1 O1 96.38(6) 1_554 . ?
O4 Zn1 S1 130.91(4) 1_554 . ?
O1 Zn1 S1 121.91(4) . . ?
O4 Zn1 S2 104.56(4) 1_554 . ?
O1 Zn1 S2 104.13(4) . . ?
S1 Zn1 S2 95.181(16) . . ?
C1 S1 Zn1 111.21(6) . . ?
C4 S2 Zn1 103.31(6) . . ?
C1 N1 C2 123.84(15) . . ?
C1 N2 C3 124.39(16) . . ?
C4 N3 C5 124.57(16) . . ?
C4 N4 C6 123.40(15) . . ?
C14 O4 Zn1 120.50(12) . 1_556 ?
C7 O1 Zn1 107.63(11) . . ?
N1 C1 N2 119.67(16) . . ?
N1 C1 S1 120.96(13) . . ?
N2 C1 S1 119.35(14) . . ?
N4 C4 N3 119.28(15) . . ?
N4 C4 S2 120.34(13) . . ?
N3 C4 S2 120.37(14) . . ?
O2 C7 O1 123.87(16) . . ?
O2 C7 C8 118.11(16) . . ?
O1 C7 C8 117.51(15) . . ?
C9 C8 C13 119.55(19) . . ?
C9 C8 C7 114.51(16) . . ?
C13 C8 C7 125.92(18) . . ?
C10 C9 C8 120.84(19) . . ?
C11 C10 C9 119.7(2) . . ?
C10 C11 C12 119.8(2) . . ?
C11 C12 C13 121.09(17) . . ?
C12 C13 C8 118.96(18) . . ?
C12 C13 C14 119.17(16) . . ?
C8 C13 C14 121.44(18) . . ?
O3 C14 O4 124.13(17) . . ?
O3 C14 C13 119.83(16) . . ?
O4 C14 C13 115.96(16) . . ?

loop_
_geom_bond_atom_site_label_1
_geom_bond_atom_site_label_2
_geom_bond_distance
_geom_bond_site_symmetry_2
_geom_bond_publ_flag
Zn1 O4 1.9790(13) 1_554 ?
Zn1 O1 2.0250(13) . ?
Zn1 S1 2.3374(4) . ?
Zn1 S2 2.3644(5) . ?
S1 C1 1.7372(18) . ?
S2 C4 1.7278(17) . ?
N1 C1 1.319(2) . ?
N1 C2 1.461(2) . ?
N2 C1 1.333(2) . ?
N2 C3 1.461(2) . ?
N3 C4 1.318(2) . ?
N3 C5 1.454(3) . ?
N4 C4 1.336(2) . ?
N4 C6 1.459(2) . ?
O4 C14 1.291(2) . ?
O4 Zn1 1.9790(13) 1_556 ?
O2 C7 1.238(2) . ?
O3 C14 1.238(2) . ?
O1 C7 1.282(2) . ?
C7 C8 1.506(3) . ?
C8 C9 1.394(3) . ?
C8 C13 1.405(3) . ?
C9 C10 1.397(3) . ?
C10 C11 1.388(3) . ?
C11 C12 1.389(3) . ?
C12 C13 1.401(3) . ?
C13 C14 1.505(3) . ?
